data_7043988
loop_
_publ_author_name
'Cao, Li-Hui'
'Li, Hai-Yang'
'Xu, Hong'
'Wei, Yong-Li'
'Zang, Shuang-Quan'

_publ_section_title
;
 Diverse dissolution-recrystallization structural transformations and
 sequential F\"orster resonance energy transfer behavior of a
 luminescent porous Cd-MOF
;
_journal_coden_ASTM DTARAF
_journal_issue 35
_journal_name_full 'Dalton Transactions'
_journal_page_first 11656
_journal_page_last 11663
_journal_paper_doi 10.1039/c7dt02697h
_journal_volume 46
_journal_year 2017
_chemical_formula_moiety 'C22 H30 Cd2 N2 O18, H2 O'
_chemical_formula_sum 'C22 H32 Cd2 N2 O19'
_chemical_formula_weight 853.29
_space_group_crystal_system monoclinic
_space_group_IT_number 13
_space_group_name_Hall '-P 2yac'
_space_group_name_H-M_alt 'P 1 2/n 1'
_symmetry_space_group_name_Hall '-P 2yac'
_symmetry_space_group_name_H-M 'P 1 2/n 1'
_atom_sites_solution_hydrogens mixed
_atom_sites_solution_primary direct
_audit_block_doi 10.5517/ccdc.csd.cc1p3b48
_audit_creation_date 2017-08-15
_audit_creation_method
;
Olex2 1.2
(compiled 2016.11.07 svn.r3352 for OlexSys, GUI svn.r5261)
;
_audit_update_record
;
2017-08-15 deposited with the CCDC.
2017-08-16 downloaded from the CCDC.
;
_cell_angle_alpha 90
_cell_angle_beta 95.083(2)
_cell_angle_gamma 90
_cell_formula_units_Z 4
_cell_length_a 14.0033(4)
_cell_length_b 13.5730(3)
_cell_length_c 16.4628(4)
_cell_measurement_reflns_used 9902
_cell_measurement_temperature 100(2)
_cell_measurement_theta_max 68.44
_cell_measurement_theta_min 3.26
_cell_volume 3116.73(14)
_computing_cell_refinement 'SAINT v8.34A (Bruker, 2013)'
_computing_data_reduction 'SAINT v8.34A (Bruker, 2013)'
_computing_molecular_graphics 'Olex2 (Dolomanov et al., 2009)'
_computing_publication_material 'Olex2 (Dolomanov et al., 2009)'
_computing_structure_refinement 'ShelXL (Sheldrick, 2015)'
_computing_structure_solution 'ShelXS (Sheldrick, 2008)'
_diffrn_ambient_temperature 99.95
_diffrn_measured_fraction_theta_full 0.997
_diffrn_measured_fraction_theta_max 0.997
_diffrn_measurement_device_type 'CCD area detector'
_diffrn_measurement_method 'phi and omega scans'
_diffrn_radiation_monochromator graphite
_diffrn_radiation_type CuK\a
_diffrn_radiation_wavelength 1.54178
_diffrn_reflns_av_R_equivalents 0.0442
_diffrn_reflns_av_unetI/netI 0.0334
_diffrn_reflns_Laue_measured_fraction_full 0.997
_diffrn_reflns_Laue_measured_fraction_max 0.997
_diffrn_reflns_limit_h_max 13
_diffrn_reflns_limit_h_min -16
_diffrn_reflns_limit_k_max 15
_diffrn_reflns_limit_k_min -15
_diffrn_reflns_limit_l_max 19
_diffrn_reflns_limit_l_min -19
_diffrn_reflns_number 24275
_diffrn_reflns_point_group_measured_fraction_full 0.997
_diffrn_reflns_point_group_measured_fraction_max 0.997
_diffrn_reflns_theta_full 63.987
_diffrn_reflns_theta_max 63.987
_diffrn_reflns_theta_min 3.256
_exptl_absorpt_coefficient_mu 11.694
_exptl_absorpt_correction_T_max 0.7531
_exptl_absorpt_correction_T_min 0.5205
_exptl_absorpt_correction_type multi-scan
_exptl_absorpt_process_details
;
SADABS-2014/5 (Bruker,2014/5) was used for absorption correction.
wR2(int) was 0.0893 before and 0.0577 after correction.
The Ratio of minimum to maximum transmission is 0.6911.
The \l/2 correction factor is Not present.
;
_exptl_crystal_colour colourless
_exptl_crystal_colour_primary colourless
_exptl_crystal_density_diffrn 1.818
_exptl_crystal_description block
_exptl_crystal_F_000 1704
_exptl_crystal_size_max 0.16
_exptl_crystal_size_mid 0.14
_exptl_crystal_size_min 0.14
_refine_diff_density_max 2.335
_refine_diff_density_min -1.013
_refine_diff_density_rms 0.207
_refine_ls_extinction_method none
_refine_ls_goodness_of_fit_ref 1.084
_refine_ls_hydrogen_treatment constr
_refine_ls_matrix_type full
_refine_ls_number_parameters 415
_refine_ls_number_reflns 5169
_refine_ls_number_restraints 82
_refine_ls_restrained_S_all 1.110
_refine_ls_R_factor_all 0.0859
_refine_ls_R_factor_gt 0.0724
_refine_ls_shift/su_max 0.001
_refine_ls_shift/su_mean 0.000
_refine_ls_structure_factor_coef Fsqd
_refine_ls_weighting_details 'w=1/[\s^2^(Fo^2^)+(0.1395P)^2^+12.4245P] where P=(Fo^2^+2Fc^2^)/3'
_refine_ls_weighting_scheme calc
_refine_ls_wR_factor_gt 0.2067
_refine_ls_wR_factor_ref 0.2165
_reflns_Friedel_coverage 0.000
_reflns_number_gt 4234
_reflns_number_total 5169
_reflns_threshold_expression 'I > 2\s(I)'
_cod_data_source_file c7dt02697h2.cif
_cod_data_source_block 1
_cod_depositor_comments
;
 Updated bibliographic information.

 Antanas Vaitkus,
 2019-09-23
;
_cod_database_code 7043988
_shelx_space_group_comment
;
The symmetry employed for this shelxl refinement is uniquely defined
by the following loop, which should always be used as a source of
symmetry information in preference to the above space-group names.
They are only intended as comments.
;
_olex2_refinement_description
;
1. Fixed Uiso
 At 1.2 times of:
  All C(H) groups, {H7WA,H7WB} of O7W, {H5WA,H5WB} of O5W, {H8WA,H8WB} of O8W,
   All N(H) groups
 At 1.5 times of:
  All C(H,H,H) groups, {H4WA,H4WB} of O4W, {H6WA,H6WB} of O6W, {H3WA,H3WB} of
  O3W, {H2WA,H2WB} of O2W, {H1WA,H1WB} of O1W, All O(H) groups
2. Restrained distances
 C22-N2
 2.8 with sigma of 0.01
 O11-C20 = O5-C9
 1.25 with sigma of 0.01
 O12-C21 = O6-C10
 1.4 with sigma of 0.01
 C21-C20 = C22-C21 = C9-C10 = C11-C10
 1.54 with sigma of 0.01
3. Rigid bond restraints
 C10, C11
 with sigma for 1-2 distances of 0.02 and sigma for 1-3 distances of 0.01
4. Uiso/Uaniso restraints and constraints
O12 \\sim C21 \\sim C22 \\sim C20: within 2A with sigma of 0.01 and sigma for
terminal atoms of 0.02
Uanis(O4W) \\sim Ueq: with sigma of 0.01 and sigma for terminal atoms of 0.02
Uanis(O1W) \\sim Ueq: with sigma of 0.01 and sigma for terminal atoms of 0.02
Uanis(O6W) \\sim Ueq: with sigma of 0.01 and sigma for terminal atoms of 0.02
Uanis(O12) \\sim Ueq, Uanis(C21) \\sim Ueq, Uanis(O12) \\sim Ueq, Uanis(C11)
\\sim Ueq, Uanis(O5) \\sim Ueq, Uanis(C10) \\sim Ueq, Uanis(O6) \\sim Ueq: with
sigma of 0.01 and sigma for terminal atoms of 0.02
5. Others
 Fixed Sof: O8W(0.5) H8WA(0.5) H8WB(0.5) O7W(0.5) H7WA(0.5) H7WB(0.5)
6.a Riding coordinates:
 O8W(H8WA,H8WB), O7W(H7WA,H7WB)
6.b Rotating group:
 O1W(H1WA,H1WB), O2W(H2WA,H2WB), O3W(H3WA,H3WB), O5W(H5WA,H5WB), O6W(H6WA,
 H6WB), O4W(H4WA,H4WB)
6.c Ternary CH refined with riding coordinates:
 C10(H10), C21(H21)
6.d Aromatic/amide H refined with riding coordinates:
 N1(H1), N2(H2), C3(H3), C6(H6), C7(H7), C15(H15), C17(H17), C18(H18)
6.e Idealised Me refined as rotating group:
 C11(H11A,H11B,H11C), C22(H22A,H22B,H22C)
6.f Idealised tetrahedral OH refined as rotating group:
 O6(H6A), O12(H12)
;
_shelx_shelxl_version_number 2016/6
_olex2_submission_special_instructions 'No special instructions were received'

loop_
_space_group_symop_operation_xyz
'x, y, z'
'-x+1/2, y, -z+1/2'
'-x, -y, -z'
'x-1/2, -y, z-1/2'

loop_
_atom_site_label
_atom_site_type_symbol
_atom_site_fract_x
_atom_site_fract_y
_atom_site_fract_z
_atom_site_U_iso_or_equiv
_atom_site_adp_type
_atom_site_occupancy
_atom_site_site_symmetry_order
_atom_site_calc_flag
_atom_site_refinement_flags_posn
_atom_site_refinement_flags_adp
_atom_site_refinement_flags_occupancy
_atom_site_disorder_assembly
_atom_site_disorder_group
Cd1 Cd 0.13042(5) 0.57392(4) 0.10758(3) 0.0426(3) Uani 1 1 d . . . . .
Cd2 Cd 0.12110(6) -0.13684(5) 0.46375(4) 0.0607(3) Uani 1 1 d . . . . .
N1 N 0.1261(8) 0.5755(9) -0.3449(6) 0.081(3) Uani 1 1 d . . . . .
H1 H 0.128235 0.600997 -0.393890 0.097 Uiso 1 1 calc R . . . .
N2 N 0.1216(6) 0.2059(6) 0.1151(4) 0.0510(19) Uani 1 1 d D . . . .
H2 H 0.116087 0.262487 0.089114 0.061 Uiso 1 1 calc R . . . .
O1 O 0.1290(6) 0.7043(5) 0.0070(4) 0.0582(18) Uani 1 1 d . . . . .
O2 O 0.1291(5) 0.5525(5) -0.0361(4) 0.0509(16) Uani 1 1 d . . . . .
O3 O 0.1178(6) 0.8789(7) -0.3926(5) 0.074(2) Uani 1 1 d . . . . .
O4 O 0.1306(6) 0.7282(7) -0.4413(5) 0.077(2) Uani 1 1 d . . . . .
O5 O 0.1128(15) 0.4271(10) -0.2791(8) 0.161(6) Uani 1 1 d D U . . .
C11 C 0.2060(17) 0.365(2) -0.426(2) 0.190(11) Uani 1 1 d D U . . .
H11A H 0.242637 0.385185 -0.471485 0.286 Uiso 1 1 calc GR . . . .
H11B H 0.188974 0.295325 -0.432014 0.286 Uiso 1 1 calc GR . . . .
H11C H 0.244975 0.375355 -0.374459 0.286 Uiso 1 1 calc GR . . . .
O8W O 0.2259(16) -0.1322(13) 0.2336(14) 0.100(7) Uiso 0.5 1 d . . P A -1
H8WA H 0.169354 -0.132272 0.206904 0.120 Uiso 0.5 1 d R . P A -1
H8WB H 0.269384 -0.123632 0.199604 0.120 Uiso 0.5 1 d R . P A -1
O7 O 0.1332(5) 0.4800(4) 0.2333(4) 0.0468(15) Uani 1 1 d . . . . .
O8 O 0.1143(5) 0.4021(5) 0.1165(4) 0.0494(16) Uani 1 1 d . . . . .
O9 O 0.1236(6) 0.0387(5) 0.4518(4) 0.0594(19) Uani 1 1 d . . . . .
O10 O 0.1189(6) -0.0438(5) 0.3382(5) 0.064(2) Uani 1 1 d . . . . .
O11 O 0.1407(8) 0.0408(6) 0.0936(5) 0.091(3) Uani 1 1 d D . . . .
O1W O 0.1459(10) 0.7088(7) 0.1940(5) 0.095(3) Uani 1 1 d . U . . .
H1WA H 0.100379 0.757825 0.177802 0.143 Uiso 1 1 d GR . . . .
H1WB H 0.205835 0.736491 0.189023 0.143 Uiso 1 1 d GR . . . .
O2W O -0.0300(6) 0.5958(6) 0.1098(6) 0.070(2) Uani 1 1 d . . . . .
H2WA H -0.047063 0.616424 0.160607 0.105 Uiso 1 1 d GR . . . .
H2WB H -0.064555 0.538216 0.097490 0.105 Uiso 1 1 d GR . . . .
O3W O 0.2971(5) 0.5550(5) 0.1198(4) 0.0530(16) Uani 1 1 d . . . . .
H3WA H 0.317417 0.520533 0.077212 0.079 Uiso 1 1 d GR . . . .
H3WB H 0.317473 0.521942 0.166222 0.079 Uiso 1 1 d GR . . . .
O5W O -0.0411(7) -0.1509(6) 0.4443(5) 0.071(2) Uani 1 1 d . . . . .
H5WA H -0.062130 -0.216722 0.445473 0.085 Uiso 1 1 d GR . . . .
H5WB H -0.066964 -0.125448 0.393662 0.085 Uiso 1 1 d GR . . . .
O6W O 0.2831(8) -0.1246(8) 0.4680(8) 0.104(4) Uani 1 1 d . U . . .
H6WA H 0.300213 -0.062916 0.474599 0.156 Uiso 1 1 d GR . . . .
H6WB H 0.302484 -0.146531 0.422336 0.156 Uiso 1 1 d GR . . . .
C1 C 0.1290(7) 0.6430(7) -0.0500(5) 0.045(2) Uani 1 1 d . . . . .
C2 C 0.1273(6) 0.6806(6) -0.1363(5) 0.0381(19) Uani 1 1 d . . . . .
C3 C 0.1294(7) 0.6124(7) -0.1996(5) 0.045(2) Uani 1 1 d . . . . .
H3 H 0.131975 0.543841 -0.188006 0.054 Uiso 1 1 calc R . . . .
C4 C 0.1276(7) 0.6452(8) -0.2802(6) 0.049(2) Uani 1 1 d . . . . .
C5 C 0.1238(7) 0.7457(8) -0.2983(6) 0.051(2) Uani 1 1 d . . . . .
C6 C 0.1215(7) 0.8121(8) -0.2332(7) 0.056(3) Uani 1 1 d . . . . .
H6 H 0.120241 0.880804 -0.244135 0.067 Uiso 1 1 calc R . . . .
C7 C 0.1209(7) 0.7794(7) -0.1522(6) 0.047(2) Uani 1 1 d . . . . .
H7 H 0.116175 0.825320 -0.109204 0.056 Uiso 1 1 calc R . . . .
C8 C 0.1230(7) 0.7878(11) -0.3826(7) 0.065(3) Uani 1 1 d . . . . .
C9 C 0.1219(16) 0.4752(10) -0.3423(7) 0.110(6) Uani 1 1 d D . . . .
C10 C 0.1144(15) 0.4271(12) -0.4273(8) 0.121(6) Uani 1 1 d D U . . .
H10 H 0.058211 0.381323 -0.431118 0.145 Uiso 1 1 calc R . . . .
O6 O 0.1012(14) 0.4957(12) -0.4920(8) 0.147(5) Uani 1 1 d D U . . .
H6A H 0.101626 0.553146 -0.472916 0.220 Uiso 1 1 calc GR . . . .
C1AA C 0.1241(6) 0.4009(6) 0.1938(5) 0.0384(18) Uani 1 1 d . . . . .
C13 C 0.1224(6) 0.3046(6) 0.2379(5) 0.0372(18) Uani 1 1 d . . . . .
C14 C 0.1224(6) 0.2124(6) 0.1999(5) 0.0386(18) Uani 1 1 d . . . . .
C15 C 0.1228(7) 0.1271(6) 0.2465(6) 0.043(2) Uani 1 1 d . . . . .
H15 H 0.124460 0.064696 0.220548 0.051 Uiso 1 1 calc R . . . .
C16 C 0.1209(7) 0.1317(6) 0.3288(5) 0.043(2) Uani 1 1 d . . . . .
C17 C 0.1224(6) 0.2219(6) 0.3686(5) 0.0395(19) Uani 1 1 d . . . . .
H17 H 0.123584 0.225484 0.426263 0.047 Uiso 1 1 calc R . . . .
C18 C 0.1222(6) 0.3069(6) 0.3215(5) 0.0390(19) Uani 1 1 d . . . . .
H18 H 0.122046 0.369053 0.348086 0.047 Uiso 1 1 calc R . . . .
C19 C 0.1208(8) 0.0365(7) 0.3761(6) 0.053(2) Uani 1 1 d . . . . .
C20 C 0.1279(11) 0.1264(7) 0.0673(6) 0.075(3) Uani 1 1 d D U . . .
C21 C 0.1335(13) 0.1418(10) -0.0237(7) 0.103(4) Uani 1 1 d D U . . .
H21 H 0.185236 0.101409 -0.045415 0.123 Uiso 1 1 calc R . . . .
C22 C 0.1402(17) 0.2495(11) -0.0461(7) 0.127(6) Uani 1 1 d D U . . .
H22A H 0.078508 0.281715 -0.040387 0.191 Uiso 1 1 calc GR . . . .
H22B H 0.156091 0.255199 -0.102738 0.191 Uiso 1 1 calc GR . . . .
H22C H 0.190245 0.281314 -0.009894 0.191 Uiso 1 1 calc GR . . . .
O12 O 0.0433(14) 0.1211(18) -0.0628(16) 0.221(8) Uani 1 1 d D U . . .
H12 H 0.044868 0.066332 -0.086476 0.331 Uiso 1 1 calc GR . . . .
O4W O 0.1202(10) -0.2647(8) 0.3680(6) 0.109(4) Uani 1 1 d . U . . .
H4WA H 0.057871 -0.286501 0.349978 0.163 Uiso 1 1 d GR . . . .
H4WB H 0.153187 -0.321387 0.388439 0.163 Uiso 1 1 d GR . . . .
O7W O 0.365(2) 0.065(2) -0.1949(18) 0.128(9) Uiso 0.5 1 d . . P B -1
H7WA H 0.325672 0.110159 -0.181345 0.154 Uiso 0.5 1 d R . P B -1
H7WB H 0.368982 0.018519 -0.158185 0.154 Uiso 0.5 1 d R . P B -1

loop_
_atom_site_aniso_label
_atom_site_aniso_U_11
_atom_site_aniso_U_22
_atom_site_aniso_U_33
_atom_site_aniso_U_23
_atom_site_aniso_U_13
_atom_site_aniso_U_12
Cd1 0.0668(5) 0.0312(4) 0.0289(4) 0.0116(2) -0.0014(3) -0.0094(3)
Cd2 0.0955(6) 0.0446(4) 0.0458(4) 0.0262(3) 0.0273(4) 0.0189(4)
N1 0.093(8) 0.102(9) 0.047(6) 0.018(5) 0.002(5) -0.019(6)
N2 0.072(5) 0.046(4) 0.036(4) 0.011(3) 0.009(4) 0.003(4)
O1 0.087(5) 0.050(4) 0.037(3) 0.011(3) 0.002(3) -0.019(4)
O2 0.077(5) 0.042(3) 0.032(3) 0.017(3) -0.002(3) -0.004(3)
O3 0.090(6) 0.079(6) 0.057(5) 0.046(4) 0.019(4) 0.013(4)
O4 0.079(6) 0.099(6) 0.054(5) 0.039(5) 0.014(4) 0.001(5)
O5 0.266(16) 0.106(9) 0.117(10) 0.003(8) 0.050(11) 0.020(10)
C11 0.192(17) 0.189(18) 0.190(19) -0.013(16) 0.019(15) 0.034(14)
O7 0.061(4) 0.037(3) 0.041(3) 0.017(3) -0.003(3) -0.008(3)
O8 0.076(5) 0.040(3) 0.032(3) 0.017(3) 0.002(3) -0.007(3)
O9 0.096(6) 0.043(4) 0.043(4) 0.022(3) 0.024(4) 0.015(3)
O10 0.100(6) 0.034(4) 0.060(4) 0.022(3) 0.019(4) 0.010(4)
O11 0.170(10) 0.054(5) 0.052(5) -0.002(4) 0.030(5) 0.012(5)
O1W 0.162(9) 0.070(5) 0.055(5) 0.003(4) 0.013(5) -0.021(6)
O2W 0.072(5) 0.048(4) 0.092(6) 0.007(4) 0.010(4) 0.001(4)
O3W 0.066(4) 0.048(3) 0.044(4) 0.009(3) 0.000(3) -0.003(3)
O5W 0.101(6) 0.061(5) 0.055(4) 0.009(4) 0.020(4) 0.002(4)
O6W 0.100(7) 0.074(6) 0.144(9) 0.057(6) 0.044(6) 0.024(5)
C1 0.049(5) 0.050(6) 0.035(5) 0.015(4) 0.000(4) -0.005(4)
C2 0.039(5) 0.039(4) 0.036(4) 0.015(4) 0.004(3) -0.005(3)
C3 0.049(5) 0.052(5) 0.032(4) 0.016(4) -0.003(4) -0.004(4)
C4 0.053(6) 0.059(6) 0.034(5) 0.014(4) 0.004(4) -0.001(4)
C5 0.043(5) 0.069(6) 0.043(5) 0.028(5) 0.011(4) 0.000(4)
C6 0.054(6) 0.056(6) 0.059(6) 0.043(5) 0.008(5) -0.002(4)
C7 0.051(5) 0.049(5) 0.041(5) 0.014(4) 0.003(4) -0.001(4)
C8 0.047(6) 0.094(9) 0.054(7) 0.031(7) 0.009(5) 0.005(6)
C9 0.21(2) 0.072(9) 0.053(7) 0.014(7) 0.020(10) -0.028(11)
C10 0.138(10) 0.121(10) 0.105(9) 0.001(8) 0.018(8) 0.006(8)
O6 0.191(12) 0.171(12) 0.082(7) 0.007(8) 0.033(8) -0.004(11)
C1AA 0.041(5) 0.036(4) 0.038(5) 0.007(4) 0.002(4) -0.001(4)
C13 0.038(4) 0.038(4) 0.035(4) 0.016(4) 0.001(3) 0.001(3)
C14 0.048(5) 0.038(4) 0.031(4) 0.012(3) 0.008(3) 0.000(4)
C15 0.051(5) 0.036(4) 0.043(5) 0.004(4) 0.014(4) 0.003(4)
C16 0.055(5) 0.036(5) 0.039(5) 0.014(4) 0.010(4) 0.008(4)
C17 0.053(5) 0.039(4) 0.028(4) 0.014(3) 0.007(3) 0.003(4)
C18 0.051(5) 0.031(4) 0.035(4) 0.006(3) 0.002(4) -0.004(4)
C19 0.066(6) 0.042(5) 0.052(6) 0.024(5) 0.010(5) 0.011(4)
C20 0.112(8) 0.062(6) 0.052(6) 0.002(5) 0.011(6) -0.009(6)
C21 0.136(7) 0.101(7) 0.071(6) 0.004(5) 0.005(6) -0.009(6)
C22 0.208(16) 0.110(11) 0.062(8) 0.023(8) 0.007(10) 0.013(12)
O12 0.235(13) 0.229(13) 0.196(13) 0.017(12) 0.010(12) -0.022(12)
O4W 0.174(10) 0.076(6) 0.079(6) 0.014(5) 0.034(6) 0.055(6)

loop_
_atom_type_symbol
_atom_type_description
_atom_type_scat_dispersion_real
_atom_type_scat_dispersion_imag
_atom_type_scat_source
C C 0.0181 0.0091 'International Tables Vol C Tables 4.2.6.8 and 6.1.1.4'
H H 0.0000 0.0000 'International Tables Vol C Tables 4.2.6.8 and 6.1.1.4'
Cd Cd 0.1185 4.6533 'International Tables Vol C Tables 4.2.6.8 and 6.1.1.4'
N N 0.0311 0.0180 'International Tables Vol C Tables 4.2.6.8 and 6.1.1.4'
O O 0.0492 0.0322 'International Tables Vol C Tables 4.2.6.8 and 6.1.1.4'

loop_
_geom_angle_atom_site_label_1
_geom_angle_atom_site_label_2
_geom_angle_atom_site_label_3
_geom_angle
_geom_angle_site_symmetry_1
_geom_angle_site_symmetry_3
O1 Cd1 O7 164.7(2) . .
O1 Cd1 C1 27.0(3) . .
O1 Cd1 C1AA 168.0(3) . .
O2 Cd1 O1 54.0(2) . .
O2 Cd1 O7 141.3(2) . .
O2 Cd1 C1 26.9(3) . .
O2 Cd1 C1AA 114.2(2) . .
O7 Cd1 C1 168.2(3) . .
O7 Cd1 C1AA 27.2(2) . .
O8 Cd1 O1 140.6(2) . .
O8 Cd1 O2 87.0(2) . .
O8 Cd1 O7 54.6(2) . .
O8 Cd1 C1 113.8(2) . .
O8 Cd1 C1AA 27.4(2) . .
O1W Cd1 O1 80.6(3) . .
O1W Cd1 O2 134.3(3) . .
O1W Cd1 O7 84.2(3) . .
O1W Cd1 O8 138.7(3) . .
O1W Cd1 O3W 89.7(4) . .
O1W Cd1 C1 107.5(3) . .
O1W Cd1 C1AA 111.3(3) . .
O2W Cd1 O1 88.1(3) . .
O2W Cd1 O2 96.4(3) . .
O2W Cd1 O7 89.8(3) . .
O2W Cd1 O8 91.6(3) . .
O2W Cd1 O1W 85.7(4) . .
O2W Cd1 O3W 174.0(3) . .
O2W Cd1 C1 92.6(3) . .
O2W Cd1 C1AA 91.5(3) . .
O3W Cd1 O1 95.0(2) . .
O3W Cd1 O2 89.6(2) . .
O3W Cd1 O7 85.9(2) . .
O3W Cd1 O8 89.2(2) . .
O3W Cd1 C1 92.4(3) . .
O3W Cd1 C1AA 86.5(2) . .
C1AA Cd1 C1 141.1(3) . .
O3 Cd2 O4 55.0(3) 1_546 1_546
O3 Cd2 O9 89.7(3) 1_546 .
O3 Cd2 O10 143.3(3) 1_546 .
O3 Cd2 C8 27.2(4) 1_546 1_546
O4 Cd2 O10 161.6(3) 1_546 .
O4 Cd2 C8 27.8(4) 1_546 1_546
O9 Cd2 O4 144.3(3) . 1_546
O9 Cd2 O10 53.8(2) . .
O9 Cd2 C8 116.8(4) . 1_546
O10 Cd2 C8 170.6(4) . 1_546
O5W Cd2 O3 92.3(3) . 1_546
O5W Cd2 O4 91.4(3) . 1_546
O5W Cd2 O9 95.4(3) . .
O5W Cd2 O10 89.2(3) . .
O5W Cd2 C8 91.5(3) . 1_546
O5W Cd2 O4W 84.1(4) . .
O6W Cd2 O3 94.0(4) . 1_546
O6W Cd2 O4 92.2(3) . 1_546
O6W Cd2 O9 84.7(3) . .
O6W Cd2 O10 85.7(3) . .
O6W Cd2 O5W 173.7(4) . .
O6W Cd2 C8 94.1(4) . 1_546
O6W Cd2 O4W 91.2(5) . .
O4W Cd2 O3 137.4(3) . 1_546
O4W Cd2 O4 82.5(4) . 1_546
O4W Cd2 O9 133.0(3) . .
O4W Cd2 O10 79.2(3) . .
O4W Cd2 C8 110.2(4) . 1_546
C4 N1 H1 115.2 . .
C9 N1 H1 115.2 . .
C9 N1 C4 129.6(10) . .
C14 N2 H2 115.1 . .
C20 N2 H2 115.1 . .
C20 N2 C14 129.9(8) . .
C1 O1 Cd1 91.5(5) . .
C1 O2 Cd1 93.5(6) . .
C8 O3 Cd2 92.1(8) . 1_564
C8 O4 Cd2 90.3(7) . 1_564
H11A C11 H11B 109.5 . .
H11A C11 H11C 109.5 . .
H11B C11 H11C 109.5 . .
C10 C11 H11A 109.5 . .
C10 C11 H11B 109.5 . .
C10 C11 H11C 109.5 . .
H8WA O8W H8WB 109.5 . .
C1AA O7 Cd1 90.8(5) . .
C1AA O8 Cd1 94.1(5) . .
C19 O9 Cd2 93.4(6) . .
C19 O10 Cd2 91.8(6) . .
Cd1 O1W H1WA 111.1 . .
Cd1 O1W H1WB 107.6 . .
H1WA O1W H1WB 106.5 . .
Cd1 O2W H2WA 112.7 . .
Cd1 O2W H2WB 112.5 . .
H2WA O2W H2WB 106.1 . .
Cd1 O3W H3WA 111.6 . .
Cd1 O3W H3WB 111.3 . .
H3WA O3W H3WB 107.3 . .
Cd2 O5W H5WA 112.8 . .
Cd2 O5W H5WB 113.2 . .
H5WA O5W H5WB 105.6 . .
Cd2 O6W H6WA 109.7 . .
Cd2 O6W H6WB 109.5 . .
H6WA O6W H6WB 109.2 . .
O1 C1 Cd1 61.5(5) . .
O1 C1 C2 118.7(8) . .
O2 C1 Cd1 59.6(4) . .
O2 C1 O1 121.1(8) . .
O2 C1 C2 120.2(8) . .
C2 C1 Cd1 179.5(7) . .
C3 C2 C1 118.7(8) . .
C7 C2 C1 120.5(9) . .
C7 C2 C3 120.8(8) . .
C2 C3 H3 120.1 . .
C2 C3 C4 119.8(9) . .
C4 C3 H3 120.1 . .
C3 C4 N1 119.8(9) . .
C3 C4 C5 120.8(10) . .
C5 C4 N1 119.4(9) . .
C4 C5 C6 117.8(8) . .
C4 C5 C8 124.6(11) . .
C6 C5 C8 117.6(10) . .
C5 C6 H6 119.2 . .
C5 C6 C7 121.7(9) . .
C7 C6 H6 119.2 . .
C2 C7 C6 119.0(10) . .
C2 C7 H7 120.5 . .
C6 C7 H7 120.5 . .
O3 C8 Cd2 60.7(6) . 1_564
O3 C8 O4 122.5(10) . .
O3 C8 C5 119.6(12) . .
O4 C8 Cd2 61.9(6) . 1_564
O4 C8 C5 117.8(11) . .
C5 C8 Cd2 179.6(11) . 1_564
N1 C9 C10 113.3(11) . .
O5 C9 N1 123.9(13) . .
O5 C9 C10 122.3(14) . .
C11 C10 C9 103.4(18) . .
C11 C10 H10 108.2 . .
C9 C10 H10 108.2 . .
O6 C10 C11 115.0(19) . .
O6 C10 C9 113.5(12) . .
O6 C10 H10 108.2 . .
C10 O6 H6A 109.5 . .
O7 C1AA Cd1 62.0(4) . .
O7 C1AA O8 120.4(8) . .
O7 C1AA C13 120.0(8) . .
O8 C1AA Cd1 58.5(4) . .
O8 C1AA C13 119.5(8) . .
C13 C1AA Cd1 177.7(6) . .
C14 C13 C1AA 124.3(7) . .
C18 C13 C1AA 117.8(8) . .
C18 C13 C14 117.8(7) . .
N2 C14 C13 120.1(7) . .
C15 C14 N2 119.9(8) . .
C15 C14 C13 119.9(8) . .
C14 C15 H15 119.6 . .
C16 C15 C14 120.9(8) . .
C16 C15 H15 119.6 . .
C15 C16 C17 120.6(8) . .
C15 C16 C19 118.5(9) . .
C17 C16 C19 120.9(8) . .
C16 C17 H17 120.9 . .
C16 C17 C18 118.1(8) . .
C18 C17 H17 120.9 . .
C13 C18 C17 122.6(8) . .
C13 C18 H18 118.7 . .
C17 C18 H18 118.7 . .
O9 C19 O10 121.0(8) . .
O9 C19 C16 119.7(9) . .
O10 C19 C16 119.2(9) . .
N2 C20 C21 118.6(9) . .
O11 C20 N2 124.1(9) . .
O11 C20 C21 116.8(10) . .
C20 C21 H21 112.3 . .
C22 C21 C20 112.5(9) . .
C22 C21 H21 112.3 . .
O12 C21 C20 107.7(17) . .
O12 C21 H21 112.3 . .
O12 C21 C22 98.9(17) . .
C21 C22 H22A 109.5 . .
C21 C22 H22B 109.5 . .
C21 C22 H22C 109.5 . .
H22A C22 H22B 109.5 . .
H22A C22 H22C 109.5 . .
H22B C22 H22C 109.5 . .
C21 O12 H12 109.5 . .
Cd2 O4W H4WA 113.2 . .
Cd2 O4W H4WB 113.0 . .
H4WA O4W H4WB 105.5 . .
H7WA O7W H7WB 109.5 . .

loop_
_geom_bond_atom_site_label_1
_geom_bond_atom_site_label_2
_geom_bond_distance
_geom_bond_site_symmetry_2
Cd1 O1 2.423(6) .
Cd1 O2 2.382(6) .
Cd1 O7 2.428(6) .
Cd1 O8 2.349(6) .
Cd1 O1W 2.317(9) .
Cd1 O2W 2.269(8) .
Cd1 O3W 2.339(7) .
Cd1 C1 2.756(9) .
Cd1 C1AA 2.749(8) .
Cd2 O3 2.378(8) 1_546
Cd2 O4 2.404(8) 1_546
Cd2 O9 2.391(7) .
Cd2 O10 2.419(7) .
Cd2 O5W 2.273(9) .
Cd2 O6W 2.269(11) .
Cd2 C8 2.726(11) 1_546
Cd2 O4W 2.344(10) .
N1 H1 0.8800 .
N1 C4 1.424(15) .
N1 C9 1.364(18) .
N2 H2 0.8800 .
N2 C14 1.397(11) .
N2 C20 1.343(13) .
O1 C1 1.254(12) .
O2 C1 1.250(11) .
O3 C8 1.249(16) .
O4 C8 1.272(16) .
O5 C9 1.245(9) .
C11 H11A 0.9800 .
C11 H11B 0.9800 .
C11 H11C 0.9800 .
C11 C10 1.533(10) .
O8W H8WA 0.8705 .
O8W H8WB 0.8701 .
O7 C1AA 1.256(11) .
O8 C1AA 1.268(11) .
O9 C19 1.243(12) .
O10 C19 1.256(13) .
O11 C20 1.246(9) .
O1W H1WA 0.9429 .
O1W H1WB 0.9293 .
O2W H2WA 0.9332 .
O2W H2WB 0.9323 .
O3W H3WA 0.9100 .
O3W H3WB 0.9096 .
O5W H5WA 0.9416 .
O5W H5WB 0.9448 .
O6W H6WA 0.8747 .
O6W H6WB 0.8745 .
C1 C2 1.508(11) .
C2 C3 1.396(13) .
C2 C7 1.369(13) .
C3 H3 0.9500 .
C3 C4 1.396(12) .
C4 C5 1.397(15) .
C5 C6 1.402(16) .
C5 C8 1.500(14) .
C6 H6 0.9500 .
C6 C7 1.406(13) .
C7 H7 0.9500 .
C9 C10 1.538(10) .
C10 H10 1.0000 .
C10 O6 1.415(9) .
O6 H6A 0.8400 .
C1AA C13 1.496(11) .
C13 C14 1.400(12) .
C13 C18 1.377(12) .
C14 C15 1.388(12) .
C15 H15 0.9500 .
C15 C16 1.359(13) .
C16 C17 1.388(13) .
C16 C19 1.508(12) .
C17 H17 0.9500 .
C17 C18 1.389(11) .
C18 H18 0.9500 .
C20 C21 1.521(9) .
C21 H21 1.0000 .
C21 C22 1.513(10) .
C21 O12 1.394(10) .
C22 H22A 0.9800 .
C22 H22B 0.9800 .
C22 H22C 0.9800 .
O12 H12 0.8400 .
O4W H4WA 0.9444 .
O4W H4WB 0.9436 .
O7W H7WA 0.8700 .
O7W H7WB 0.8704 .

loop_
_geom_torsion_atom_site_label_1
_geom_torsion_atom_site_label_2
_geom_torsion_atom_site_label_3
_geom_torsion_atom_site_label_4
_geom_torsion
_geom_torsion_site_symmetry_1
Cd1 O1 C1 O2 0.4(10) .
Cd1 O1 C1 C2 179.5(7) .
Cd1 O2 C1 O1 -0.4(10) .
Cd1 O2 C1 C2 -179.5(7) .
Cd1 O7 C1AA O8 -2.8(9) .
Cd1 O7 C1AA C13 178.7(7) .
Cd1 O8 C1AA O7 2.9(9) .
Cd1 O8 C1AA C13 -178.6(7) .
Cd2 O3 C8 O4 2.3(12) 1_564
Cd2 O3 C8 C5 -179.8(8) 1_564
Cd2 O4 C8 O3 -2.3(11) 1_564
Cd2 O4 C8 C5 179.8(8) 1_564
Cd2 O9 C19 O10 -0.6(11) .
Cd2 O9 C19 C16 -179.9(8) .
Cd2 O10 C19 O9 0.6(11) .
Cd2 O10 C19 C16 179.9(8) .
N1 C4 C5 C6 177.5(9) .
N1 C4 C5 C8 -3.2(16) .
N1 C9 C10 C11 118(2) .
N1 C9 C10 O6 -7(3) .
N2 C14 C15 C16 -178.2(9) .
N2 C20 C21 C22 5(2) .
N2 C20 C21 O12 -102.6(18) .
O1 C1 C2 C3 178.7(9) .
O1 C1 C2 C7 -3.3(13) .
O2 C1 C2 C3 -2.3(13) .
O2 C1 C2 C7 175.7(9) .
O5 C9 C10 C11 -71(3) .
O5 C9 C10 O6 164(2) .
O7 C1AA C13 C14 -173.2(8) .
O7 C1AA C13 C18 5.8(12) .
O8 C1AA C13 C14 8.3(13) .
O8 C1AA C13 C18 -172.8(8) .
O11 C20 C21 C22 -166.7(16) .
O11 C20 C21 O12 85(2) .
C1 C2 C3 C4 179.8(8) .
C1 C2 C7 C6 178.7(8) .
C2 C3 C4 N1 -177.7(9) .
C2 C3 C4 C5 0.0(14) .
C3 C2 C7 C6 -3.3(14) .
C3 C4 C5 C6 -0.2(15) .
C3 C4 C5 C8 179.1(9) .
C4 N1 C9 O5 4(3) .
C4 N1 C9 C10 175.8(14) .
C4 C5 C6 C7 -1.3(15) .
C4 C5 C8 O3 178.8(10) .
C4 C5 C8 O4 -3.3(16) .
C5 C6 C7 C2 3.1(15) .
C6 C5 C8 O3 -1.9(15) .
C6 C5 C8 O4 176.0(10) .
C7 C2 C3 C4 1.8(14) .
C8 C5 C6 C7 179.3(9) .
C9 N1 C4 C3 3(2) .
C9 N1 C4 C5 -174.5(16) .
C1AA C13 C14 N2 -1.6(13) .
C1AA C13 C14 C15 178.6(8) .
C1AA C13 C18 C17 -178.8(8) .
C13 C14 C15 C16 1.6(14) .
C14 N2 C20 O11 -4(2) .
C14 N2 C20 C21 -175.0(12) .
C14 C13 C18 C17 0.2(13) .
C14 C15 C16 C17 -2.7(15) .
C14 C15 C16 C19 179.6(9) .
C15 C16 C17 C18 2.4(14) .
C15 C16 C19 O9 176.7(10) .
C15 C16 C19 O10 -2.6(15) .
C16 C17 C18 C13 -1.2(14) .
C17 C16 C19 O9 -1.0(15) .
C17 C16 C19 O10 179.7(10) .
C18 C13 C14 N2 179.4(8) .
C18 C13 C14 C15 -0.4(13) .
C19 C16 C17 C18 -179.9(9) .
C20 N2 C14 C13 174.9(11) .
C20 N2 C14 C15 -5.3(17) .
